data_4511977
loop_
_publ_author_name
'Kinnibrugh, Tiffany L.'
'Bakhmutov, Vladimir I.'
'Clearfield, Abraham'

_publ_section_title
;
 Reversible Dehydration Behavior Reveals Coordinatively Unsaturated Metal
 Sites in Microporous Aluminum Phosphonates
;
_journal_issue 10
_journal_name_full 'Crystal Growth &amp; Design'
_journal_page_first 4976
_journal_paper_doi 10.1021/cg5005215
_journal_volume 14
_journal_year 2014
_chemical_formula_moiety 'C6 H7 Al1 O7 P2'
_chemical_formula_sum 'C6 H7 Al O7 P2'
_chemical_formula_weight 280
_chemical_name_systematic ' ?'
_space_group_IT_number 14
_symmetry_cell_setting monoclinic
_symmetry_Int_Tables_number 14
_symmetry_space_group_name_Hall '-P 2ybc'
_symmetry_space_group_name_H-M 'P 1 21/c 1'
_cell_angle_alpha 90
_cell_angle_beta 104.7759(3)
_cell_angle_gamma 90
_cell_formula_units_Z 4
_cell_length_a 10.05306(4)
_cell_length_b 9.22355(4)
_cell_length_c 10.09498(4)
_cell_measurement_temperature 295
_cell_volume 905.101(7)
_computing_cell_refinement JANA2006
_computing_publication_material JANA2006
_computing_structure_refinement JANA2006
_computing_structure_solution
;
TOPAS v4.2, Charge Flipping(Oszlanyi and Suto, 2004)       
;
_diffrn_ambient_temperature 295
_diffrn_detector '12-analyzer detector system'
_diffrn_measurement_device 'Diffractometer at APS 11-BM-B'
_diffrn_radiation_monochromator 'PSL DCM Si(111)'
_diffrn_radiation_probe x-ray
_diffrn_radiation_type synchrotron
_diffrn_radiation_wavelength 0.41398
_diffrn_source synchrotron
_diffrn_source_type synchrotron
_exptl_absorpt_coefficient_mu 0.144
_exptl_absorpt_correction_type cylinder
_exptl_absorpt_process_details JANA2006
_exptl_crystal_density_diffrn 2.0545
_exptl_crystal_density_method 'not measured'
_exptl_crystal_F_000 568
_pd_char_colour colourless
_pd_instr_location
; 
11-BM-B line diffractometer, APS, Argonne National Lab (USA)
;
_pd_meas_2theta_range_inc 0.001
_pd_meas_2theta_range_max 38.000
_pd_meas_2theta_range_min 0.500
_pd_meas_number_of_points 37501
_pd_meas_scan_method cont
_pd_proc_2theta_range_inc 0.001
_pd_proc_2theta_range_max 38
_pd_proc_2theta_range_min 0.501
_pd_proc_ls_background_function '20 Legendre polynoms'
_pd_proc_ls_pref_orient_corr none
_pd_proc_ls_profile_function Pseudo-Voigt
_pd_proc_ls_prof_R_factor 0.0755
_pd_proc_ls_prof_wR_expected 0.0650
_pd_proc_ls_prof_wR_factor 0.0976
_refine_ls_goodness_of_fit_all 1.50
_refine_ls_hydrogen_treatment constr
_refine_ls_number_constraints 28
_refine_ls_number_parameters 94
_refine_ls_number_restraints 3
_refine_ls_R_factor_all 4.19
_refine_ls_shift/su_max 0.0381
_refine_ls_shift/su_mean 0.0020
_refine_ls_weighting_scheme sigma
_cod_data_source_file cg5005215_si_001.cif
_cod_data_source_block I
_cod_depositor_comments
;
The following automatic conversions were performed:

'_diffrn_radiation_probe' value 'X-ray' changed to 'x-ray' according
to
/home/saulius/struct/COD-crude-data--automatic-downloads/rss-feeds/ACS/lib/dictionaries/cif_core.dic
dictionary named 'cif_core.dic' version 2.4.2 from 2011-04-26.

Automatic conversion script
Id: cif_fix_values 2281 2013-09-26 08:29:07Z andrius 

 Adding full bibliography for 4511977.cif.
;
_cod_original_cell_volume 905.101(6)
_cod_original_sg_symbol_Hall '-P 2ycb'
_cod_original_formula_sum 'C6 H7 Al1 O7 P2'
_cod_database_code 4511977

loop_
_symmetry_equiv_pos_site_id
_symmetry_equiv_pos_as_xyz
1 x,y,z
2 -x,y+1/2,-z+1/2
3 -x,-y,-z
4 x,-y+1/2,z+1/2

loop_
_atom_site_label
_atom_site_type_symbol
_atom_site_fract_x
_atom_site_fract_y
_atom_site_fract_z
_atom_site_adp_type
_atom_site_U_iso_or_equiv
_atom_site_symmetry_multiplicity
_atom_site_occupancy
_atom_site_calc_flag
P1 P -0.13637(12) -0.17065(15) -0.09701(13) Uiso 0.0095(3) 4 1 d
P2 P -0.78213(12) -0.17273(17) -0.13426(14) Uiso 0.0139(4) 4 1 d
Al1 Al -0.01051(16) -0.09896(17) 0.21322(15) Uiso 0.0171(4) 4 1 d
O1 O -0.0698(3) -0.2119(3) 0.0522(3) Uiso 0.0085(8) 4 1 d
O2 O -0.8392(3) -0.0224(3) -0.1623(3) Uiso 0.0198(9) 4 1 d
O3 O -0.0977(3) -0.0214(3) -0.1346(3) Uiso 0.0149(9) 4 1 d
O4 O -0.7855(3) -0.2355(2) 0.0102(3) Uiso 0.0217(9) 4 1 d
H4a H -0.831787 -0.163487 0.027117 Uiso 0.0325 4 0.9957 d
O5 O -0.1065(3) -0.2827(3) -0.1914(3) Uiso 0.0097(8) 4 1 d
O6 O -0.8484(3) -0.2828(3) -0.2376(3) Uiso 0.0149(9) 4 1 d
O7 O 0.0617(3) 0.00967(13) 0.38317(13) Uiso 0.0286(10) 4 1 d
H7a H 0.047681 0.094509 0.40938 Uiso 0.0429 4 1 d
H7b H 0.101321 -0.053924 0.441073 Uiso 0.0429 4 1 d
C2 C -0.4069(4) -0.0695(4) -0.1891(4) Uiso 0.0211(15) 4 1 d
C5 C -0.5172(5) -0.2699(5) -0.0522(4) Uiso 0.0255(15) 4 1 d
C1 C -0.3187(4) -0.1713(5) -0.1174(4) Uiso 0.0106(11) 4 1 d
C3 C -0.5486(5) -0.0676(4) -0.2000(4) Uiso 0.0178(13) 4 1 d
C6 C -0.3750(5) -0.2670(5) -0.0410(4) Uiso 0.0224(15) 4 1 d
C4 C -0.6019(4) -0.1681(5) -0.1272(4) Uiso 0.0138(12) 4 1 d
H2 H -0.369513 0.005334 -0.234975 Uiso 0.0253 4 1 d
H5 H -0.554925 -0.344589 -0.006418 Uiso 0.0306 4 1 d
H3 H -0.607138 0.002499 -0.256904 Uiso 0.0213 4 1 d
H6 H -0.315772 -0.332604 0.020842 Uiso 0.0269 4 1 d

loop_
_atom_type_symbol
_atom_type_scat_dispersion_real
_atom_type_scat_dispersion_imag
_atom_type_scat_source
C 0.0000 0.0005 'International Tables Vol C tables 4.2.6.8 and 6.1.1.1'
H 0.0000 0.0000 'International Tables Vol C tables 4.2.6.8 and 6.1.1.1'
Al 0.0202 0.0168 'International Tables Vol C tables 4.2.6.8 and 6.1.1.1'
O 0.0019 0.0019 'International Tables Vol C tables 4.2.6.8 and 6.1.1.1'
P 0.0354 0.0313 'International Tables Vol C tables 4.2.6.8 and 6.1.1.1'

loop_
_geom_angle_atom_site_label_1
_geom_angle_atom_site_label_2
_geom_angle_atom_site_label_3
_geom_angle
O1 P1 O3 113.50(15)
O1 P1 O5 110.39(16)
O1 P1 C1 106.81(19)
O3 P1 O5 111.52(18)
O3 P1 C1 107.27(19)
O5 P1 C1 106.98(19)
O2 P2 O4 114.61(17)
O2 P2 O6 114.68(16)
O2 P2 C4 108.6(2)
O4 P2 O6 106.66(16)
O4 P2 C4 103.37(18)
O6 P2 C4 108.1(2)
P2 O4 H4a 92.34
H7a O7 H7b 120.43
C1 C2 C3 124.1(4)
C1 C2 H2 117.9549
C3 C2 H2 117.9548
C6 C5 C4 120.8(4)
C6 C5 H5 119.6241
C4 C5 H5 119.6236
P1 C1 C2 124.4(4)
P1 C1 C6 119.3(3)
C2 C1 C6 115.5(4)
C2 C3 C4 118.5(4)
C2 C3 H3 120.7534
C4 C3 H3 120.7537
C5 C6 C1 121.3(4)
C5 C6 H6 119.3393
C1 C6 H6 119.3393
P2 C4 C5 119.2(4)
P2 C4 C3 121.5(3)
C5 C4 C3 119.3(4)

loop_
_geom_bond_atom_site_label_1
_geom_bond_atom_site_label_2
_geom_bond_distance
P1 O1 1.532(3)
P1 O3 1.505(3)
P1 O5 1.487(3)
P1 C1 1.792(4)
P2 O2 1.499(3)
P2 O4 1.577(3)
P2 O6 1.486(3)
P2 C4 1.795(4)
O4 H4a 0.853
O7 H7a 0.8492
O7 H7b 0.8519
C2 C1 1.366(6)
C2 C3 1.400(6)
C2 H2 0.96
C5 C6 1.404(7)
C5 C4 1.361(6)
C5 H5 0.96
C1 C6 1.384(7)
C3 C4 1.374(6)
C3 H3 0.96
C6 H6 0.96

loop_
_geom_hbond_atom_site_label_D
_geom_hbond_atom_site_label_H
_geom_hbond_atom_site_label_A
_geom_hbond_site_symmetry_A
_geom_hbond_distance_DH
_geom_hbond_distance_HA
_geom_hbond_distance_DA
_geom_hbond_angle_DHA
O4 H4a O2 . 0.853(2) 2.298(3) 2.589(4) 100.2(2)
O4 H4a O3 3_455 0.853(2) 2.232(3) 3.054(4) 161.75(18)
O4 H4a O6 4_545 0.853(2) 2.473(3) 2.781(4) 102.2(2)
O7 H7a O1 2_555 0.8492 1.829 2.646(2) 160.9(2)
O7 H7b O4 4_645 0.8519 2.269 3.065(3) 155.57(13)
O7 H7b O6 4_645 0.8519 2.498 2.691(3) 93.72(13)
